data_7002807
loop_
_publ_author_name
'Escuer, Albert'
'Vicente, Ramon'
'Fallah, M. Salah El'
'Sa\~nudo, E. Carolina'
'Teat, Simon J.'
'de Biani, Fabrizia Fabrizi'
'Zanello, Piero'

_publ_section_title
;
 Octanuclear manganese(ii,iii) clusters stabilized with diamino-alcoxo
 ligands
;
_journal_issue 44
_journal_name_full 'Dalton Transactions'
_journal_page_first 9924
_journal_page_last 9928
_journal_paper_doi 10.1039/b909371k
_journal_year 2009
_chemical_formula_moiety 'C98 H94 Mn8 N4 O32'
_chemical_formula_sum 'C98 H94 Mn8 N4 O32'
_chemical_formula_weight 2279.29
_chemical_name_common '(Mn8O4(PhCO2)12(C7H17N2O)2) 2CH2CL2 1/2MeOH'
_chemical_name_systematic
;
?
;
_space_group_IT_number 148
_symmetry_cell_setting trigonal
_symmetry_space_group_name_Hall '-R 3'
_symmetry_space_group_name_H-M 'R -3 :H'
_atom_sites_solution_hydrogens geom
_atom_sites_solution_primary direct
_atom_sites_solution_secondary difmap
_audit_creation_method SHELXL-97
_cell_angle_alpha 90.00
_cell_angle_beta 90.00
_cell_angle_gamma 120.00
_cell_formula_units_Z 9
_cell_length_a 36.159(3)
_cell_length_b 36.159(3)
_cell_length_c 24.384(2)
_cell_measurement_reflns_used 5626
_cell_measurement_temperature 100(2)
_cell_measurement_theta_max 32.0173
_cell_measurement_theta_min 2.4776
_cell_volume 27610(4)
_computing_cell_refinement
;
CrysAlis RED, Oxford Diffraction Ltd.,
Version 1.171.pre23_9 beta (release 18.06.2004 CrysAlis171 .NET)
(compiled Jun 18 2004,12:34:04)
;
_computing_data_collection
;
CrysAlis CCD, Oxford Diffraction Ltd.,
Version 1.171.pre23_9 beta (release 18.06.2004 CrysAlis171 .NET)
(compiled Jun 18 2004,12:34:04)
;
_computing_data_reduction
;
CrysAlis RED, Oxford Diffraction Ltd.,
Version 1.171.pre23_9 beta (release 18.06.2004 CrysAlis171 .NET)
(compiled Jun 18 2004,12:34:04)
;
_computing_structure_refinement 'SHELXL-97 (Sheldrick, 1997)'
_computing_structure_solution 'SHELXS-97 (Sheldrick, 1990)'
_diffrn_ambient_temperature 100(2)
_diffrn_detector_area_resol_mean 8.3367
_diffrn_measured_fraction_theta_full 0.994
_diffrn_measured_fraction_theta_max 0.994
_diffrn_measurement_device_type 'Oxford Diffraction XCalibur 2'
_diffrn_measurement_method 'phi and omega'
_diffrn_radiation_monochromator graphite
_diffrn_radiation_source 'Enhance (Mo) X-ray Source'
_diffrn_radiation_type MoK\a
_diffrn_radiation_wavelength 0.71073
_diffrn_reflns_av_R_equivalents 0.1800
_diffrn_reflns_av_sigmaI/netI 0.1222
_diffrn_reflns_limit_h_max 40
_diffrn_reflns_limit_h_min -40
_diffrn_reflns_limit_k_max 40
_diffrn_reflns_limit_k_min -40
_diffrn_reflns_limit_l_max 27
_diffrn_reflns_limit_l_min -27
_diffrn_reflns_number 53077
_diffrn_reflns_theta_full 23.32
_diffrn_reflns_theta_max 23.32
_diffrn_reflns_theta_min 2.73
_exptl_absorpt_coefficient_mu 0.863
_exptl_absorpt_correction_T_max 0.91944
_exptl_absorpt_correction_T_min 0.85339
_exptl_absorpt_correction_type 'numerical analytical'
_exptl_absorpt_process_details
;
CrysAlis RED, Oxford Diffraction Ltd.,
Version 1.171.pre23_9 beta (release 18.06.2004 CrysAlis171 .NET)
(compiled Jun 18 2004,12:34:04)
Analytical numeric absorption correction using a multifaceted crystal
model based on expressions derived by R.C. Clark & J.S. Reid.
;
_exptl_crystal_colour dark_red
_exptl_crystal_density_diffrn 1.234
_exptl_crystal_density_method 'not measured'
_exptl_crystal_description block
_exptl_crystal_F_000 10494
_exptl_crystal_size_max 0.17127
_exptl_crystal_size_mid 0.17127
_exptl_crystal_size_min 0.06098
_platon_squeeze_details
;
;
_refine_diff_density_max 1.347
_refine_diff_density_min -0.696
_refine_diff_density_rms 0.150
_refine_ls_extinction_method none
_refine_ls_goodness_of_fit_ref 0.999
_refine_ls_hydrogen_treatment constr
_refine_ls_matrix_type full
_refine_ls_number_parameters 720
_refine_ls_number_reflns 8841
_refine_ls_number_restraints 118
_refine_ls_restrained_S_all 0.993
_refine_ls_R_factor_all 0.1020
_refine_ls_R_factor_gt 0.0699
_refine_ls_shift/su_max 0.001
_refine_ls_shift/su_mean 0.000
_refine_ls_structure_factor_coef Fsqd
_refine_ls_weighting_details 'calc w=1/[\s^2^(Fo^2^)+(0.1106P)^2^+0.0000P] where P=(Fo^2^+2Fc^2^)/3'
_refine_ls_weighting_scheme calc
_refine_ls_wR_factor_gt 0.1898
_refine_ls_wR_factor_ref 0.2075
_reflns_number_gt 5299
_reflns_number_total 8841
_reflns_threshold_expression >2sigma(I)
_cod_data_source_file b909371k.txt
_cod_data_source_block orepw246r3b
_cod_depositor_comments
;
The following automatic conversions were performed:
'_symmetry_cell_setting' value 'Trigonal' changed to 'trigonal' according
to '/home/saulius/struct/CIF-dictionaries/cif_core.dic' dictionary named
'cif_core.dic' version 2.4.1 from 2010-06-29.

Automatic conversion script
Id: cif_fix_enum 1527 2010-12-29 10:47:43Z saulius 
;
_cod_original_cell_volume 27611(4)
_cod_original_sg_symbol_H-M R-3
_cod_database_code 7002807

loop_
_symmetry_equiv_pos_as_xyz
'x, y, z'
'-y, x-y, z'
'-x+y, -x, z'
'x+2/3, y+1/3, z+1/3'
'-y+2/3, x-y+1/3, z+1/3'
'-x+y+2/3, -x+1/3, z+1/3'
'x+1/3, y+2/3, z+2/3'
'-y+1/3, x-y+2/3, z+2/3'
'-x+y+1/3, -x+2/3, z+2/3'
'-x, -y, -z'
'y, -x+y, -z'
'x-y, x, -z'
'-x+2/3, -y+1/3, -z+1/3'
'y+2/3, -x+y+1/3, -z+1/3'
'x-y+2/3, x+1/3, -z+1/3'
'-x+1/3, -y+2/3, -z+2/3'
'y+1/3, -x+y+2/3, -z+2/3'
'x-y+1/3, x+2/3, -z+2/3'

loop_
_atom_site_label
_atom_site_type_symbol
_atom_site_fract_x
_atom_site_fract_y
_atom_site_fract_z
_atom_site_U_iso_or_equiv
_atom_site_adp_type
_atom_site_occupancy
_atom_site_symmetry_multiplicity
_atom_site_calc_flag
_atom_site_refinement_flags
_atom_site_disorder_assembly
_atom_site_disorder_group
Mn1 Mn 0.04409(3) 0.53179(3) -0.08983(4) 0.0221(3) Uani 1 1 d . . .
Mn2 Mn 0.03377(3) 0.52993(3) 0.04189(4) 0.0214(3) Uani 1 1 d . . .
Mn3 Mn 0.04468(3) 0.46235(3) 0.12752(4) 0.0231(3) Uani 1 1 d . . .
Mn4 Mn 0.05074(3) 0.44924(3) -0.02704(4) 0.0243(3) Uani 1 1 d . . .
O1 O -0.01449(13) 0.51469(13) -0.09100(17) 0.0208(11) Uani 1 1 d . . .
O2 O 0.02588(13) 0.49171(13) -0.03274(19) 0.0220(11) Uani 1 1 d . . .
O3 O 0.04442(13) 0.57539(13) 0.11073(18) 0.0243(11) Uani 1 1 d . . .
O11 O 0.04919(14) 0.49465(14) -0.15344(19) 0.0283(12) Uani 1 1 d . . .
O12 O 0.03770(14) 0.43344(14) -0.1146(2) 0.0292(12) Uani 1 1 d . . .
O21 O 0.10475(13) 0.55525(13) -0.07756(19) 0.0235(11) Uani 1 1 d . . .
O22 O 0.11300(14) 0.50172(15) -0.0444(2) 0.0295(12) Uani 1 1 d . . .
O31 O 0.09376(13) 0.54926(14) 0.04860(19) 0.0239(11) Uani 1 1 d . . .
O32 O 0.10497(14) 0.52420(14) 0.12759(19) 0.0250(11) Uani 1 1 d . . .
O41 O -0.01331(14) 0.39280(13) -0.01609(19) 0.0253(11) Uani 1 1 d . . .
O42 O 0.05086(13) 0.57693(13) -0.01074(18) 0.0223(11) Uani 1 1 d . . .
O51 O -0.01523(15) 0.39861(14) 0.1273(2) 0.0285(12) Uani 1 1 d . . .
O52 O 0.06218(14) 0.57839(14) -0.14093(19) 0.0280(12) Uani 1 1 d . . .
O61 O 0.02599(14) 0.46929(14) 0.19811(19) 0.0279(12) Uani 1 1 d . . .
O62 O 0.04262(15) 0.53811(14) 0.2087(2) 0.0308(12) Uani 1 1 d . . .
C11 C 0.0478(2) 0.4591(2) -0.1549(3) 0.0255(17) Uani 1 1 d . . .
C12 C 0.0578(2) 0.4459(2) -0.2080(3) 0.0303(18) Uani 1 1 d . . .
C13 C 0.0536(2) 0.4047(2) -0.2127(4) 0.042(2) Uani 1 1 d . . .
H13 H 0.0452 0.3860 -0.1832 0.050 Uiso 1 1 calc R A .
C14 C 0.0628(3) 0.3939(3) -0.2636(4) 0.051(3) Uani 1 1 d . . .
H14 H 0.0600 0.3670 -0.2677 0.061 Uiso 1 1 calc R . .
C15 C 0.0758(3) 0.4207(3) -0.3084(4) 0.059(3) Uani 1 1 d . . .
H15 H 0.0823 0.4125 -0.3415 0.070 Uiso 1 1 calc R A .
C16 C 0.0789(3) 0.4605(3) -0.3024(3) 0.050(2) Uani 1 1 d . . .
H16 H 0.0871 0.4789 -0.3323 0.060 Uiso 1 1 calc R . .
C17 C 0.0701(3) 0.4730(3) -0.2535(3) 0.045(2) Uani 1 1 d . . .
H17 H 0.0722 0.4997 -0.2505 0.054 Uiso 1 1 calc R A .
C21 C 0.1271(2) 0.5397(2) -0.0612(3) 0.0292(18) Uani 1 1 d . . .
C22 C 0.1745(2) 0.5687(2) -0.0624(3) 0.036(2) Uani 1 1 d . . .
C23 C 0.1909(3) 0.6070(3) -0.0910(4) 0.055(3) Uani 1 1 d . . .
H23 H 0.1724 0.6140 -0.1086 0.066 Uiso 1 1 calc R A .
C24 C 0.2351(3) 0.6352(3) -0.0934(5) 0.091(4) Uani 1 1 d . . .
H24 H 0.2462 0.6607 -0.1129 0.109 Uiso 1 1 calc R . .
C25 C 0.2617(3) 0.6244(4) -0.0663(5) 0.097(5) Uani 1 1 d . . .
H25 H 0.2911 0.6432 -0.0669 0.116 Uiso 1 1 calc R A .
C26 C 0.2455(3) 0.5854(3) -0.0378(5) 0.087(4) Uani 1 1 d . . .
H26 H 0.2638 0.5784 -0.0198 0.104 Uiso 1 1 calc R . .
C27 C 0.2010(2) 0.5572(3) -0.0371(4) 0.052(2) Uani 1 1 d . . .
H27 H 0.1897 0.5309 -0.0195 0.062 Uiso 1 1 calc R A .
C31 C 0.1167(2) 0.5508(2) 0.0886(3) 0.0274(18) Uani 1 1 d . . .
C32 C 0.1616(2) 0.5866(2) 0.0880(3) 0.0284(17) Uani 1 1 d . . .
C33 C 0.1723(2) 0.6209(2) 0.0548(3) 0.039(2) Uani 1 1 d . . .
H33 H 0.1515 0.6216 0.0331 0.046 Uiso 1 1 calc R A .
C34 C 0.2141(3) 0.6547(3) 0.0531(4) 0.053(2) Uani 1 1 d . . .
H34 H 0.2206 0.6782 0.0311 0.063 Uiso 1 1 calc R . .
C35 C 0.2468(3) 0.6543(3) 0.0839(4) 0.049(2) Uani 1 1 d . . .
H35 H 0.2749 0.6765 0.0814 0.059 Uiso 1 1 calc R A .
C36 C 0.2358(2) 0.6200(3) 0.1177(4) 0.051(2) Uani 1 1 d . . .
H36 H 0.2566 0.6190 0.1393 0.061 Uiso 1 1 calc R . .
C37 C 0.1930(2) 0.5862(2) 0.1198(3) 0.0339(19) Uani 1 1 d . . .
H37 H 0.1858 0.5633 0.1432 0.041 Uiso 1 1 calc R A .
C41 C -0.0458(2) 0.3910(2) 0.0053(3) 0.0211(16) Uani 1 1 d . . .
C42 C -0.0804(2) 0.3489(2) 0.0239(3) 0.0234(16) Uani 1 1 d . . .
C43 C -0.1169(2) 0.3454(2) 0.0461(3) 0.0269(18) Uani 1 1 d . . .
H43 H -0.1191 0.3699 0.0493 0.032 Uiso 1 1 calc R A .
C44 C -0.1503(2) 0.3072(2) 0.0635(3) 0.036(2) Uani 1 1 d . . .
H44 H -0.1751 0.3055 0.0774 0.044 Uiso 1 1 calc R . .
C45 C -0.1458(2) 0.2704(2) 0.0599(3) 0.038(2) Uani 1 1 d . . .
H45 H -0.1670 0.2443 0.0734 0.046 Uiso 1 1 calc R A .
C46 C -0.1095(2) 0.2742(2) 0.0359(3) 0.0342(19) Uani 1 1 d . . .
H46 H -0.1073 0.2499 0.0310 0.041 Uiso 1 1 calc R . .
C47 C -0.0766(2) 0.3132(2) 0.0192(3) 0.0306(19) Uani 1 1 d . . .
H47 H -0.0519 0.3153 0.0046 0.037 Uiso 1 1 calc R A .
C51 C -0.0499(2) 0.3935(2) 0.1443(3) 0.0289(18) Uani 1 1 d . . .
C52 C -0.0806(2) 0.3530(2) 0.1728(3) 0.0285(18) Uani 1 1 d . . .
C53 C -0.1172(2) 0.3492(2) 0.1963(3) 0.037(2) Uani 1 1 d . . .
H53 H -0.1220 0.3722 0.1963 0.044 Uiso 1 1 calc R A .
C54 C -0.1468(2) 0.3105(2) 0.2201(3) 0.045(2) Uani 1 1 d . . .
H54 H -0.1712 0.3072 0.2374 0.054 Uiso 1 1 calc R . .
C55 C -0.1385(3) 0.2763(3) 0.2168(4) 0.061(3) Uani 1 1 d . . .
H55 H -0.1589 0.2497 0.2302 0.073 Uiso 1 1 calc R A .
C56 C -0.1015(3) 0.2805(3) 0.1948(4) 0.053(2) Uani 1 1 d . . .
H56 H -0.0964 0.2577 0.1950 0.063 Uiso 1 1 calc R . .
C57 C -0.0729(2) 0.3186(2) 0.1728(3) 0.0354(19) Uani 1 1 d . . .
H57 H -0.0478 0.3221 0.1574 0.042 Uiso 1 1 calc R A .
C61 C 0.0248(2) 0.5011(2) 0.2236(3) 0.0279(17) Uani 1 1 d . . .
C62 C 0.0006(2) 0.4870(2) 0.2756(3) 0.0296(18) Uani 1 1 d . . .
C63 C 0.0122(2) 0.5159(2) 0.3191(3) 0.037(2) Uani 1 1 d . . .
H63 H 0.0348 0.5437 0.3150 0.044 Uiso 1 1 calc R A .
C64 C -0.0096(3) 0.5036(2) 0.3677(4) 0.049(2) Uani 1 1 d . . .
H64 H -0.0013 0.5227 0.3969 0.059 Uiso 1 1 calc R . .
C65 C -0.0447(2) 0.4621(2) 0.3738(4) 0.041(2) Uani 1 1 d . . .
H65 H -0.0594 0.4535 0.4068 0.049 Uiso 1 1 calc R A .
C66 C -0.0569(2) 0.4341(2) 0.3296(4) 0.042(2) Uani 1 1 d . . .
H66 H -0.0809 0.4071 0.3328 0.050 Uiso 1 1 calc R . .
C67 C -0.0342(2) 0.4456(2) 0.2814(3) 0.0315(19) Uani 1 1 d . . .
H67 H -0.0419 0.4260 0.2528 0.038 Uiso 1 1 calc R A .
C71 C 0.0508(3) 0.3619(3) -0.0306(4) 0.033(3) Uani 0.75 1 d PD A 1
H71A H 0.0370 0.3567 -0.0657 0.050 Uiso 0.75 1 calc PR A 1
H71B H 0.0300 0.3540 -0.0020 0.050 Uiso 0.75 1 calc PR A 1
H71C H 0.0648 0.3453 -0.0274 0.050 Uiso 0.75 1 calc PR A 1
C72 C 0.1138(4) 0.4185(4) -0.0720(4) 0.038(3) Uani 0.75 1 d PD A 1
H72A H 0.0988 0.4118 -0.1062 0.058 Uiso 0.75 1 calc PR A 1
H72B H 0.1282 0.4023 -0.0684 0.058 Uiso 0.75 1 calc PR A 1
H72C H 0.1344 0.4485 -0.0708 0.058 Uiso 0.75 1 calc PR A 1
C73 C 0.1055(3) 0.4183(3) 0.0263(4) 0.033(3) Uani 0.75 1 d PD A 1
H73A H 0.1304 0.4466 0.0238 0.040 Uiso 0.75 1 calc PR A 1
H73B H 0.1153 0.3982 0.0336 0.040 Uiso 0.75 1 calc PR A 1
C74 C 0.0766(3) 0.4171(3) 0.0743(5) 0.021(3) Uani 0.75 1 d PD A 1
H74 H 0.0519 0.3883 0.0786 0.025 Uiso 0.75 1 calc PR A 1
C75 C 0.1026(3) 0.4310(3) 0.1262(4) 0.031(3) Uani 0.75 1 d PD A 1
H75A H 0.1101 0.4098 0.1372 0.037 Uiso 0.75 1 calc PR A 1
H75B H 0.1288 0.4579 0.1203 0.037 Uiso 0.75 1 calc PR A 1
C76 C 0.1057(3) 0.4625(3) 0.2145(4) 0.031(3) Uani 0.75 1 d PD A 1
H76A H 0.0892 0.4664 0.2423 0.047 Uiso 0.75 1 calc PR A 1
H76B H 0.1268 0.4898 0.2003 0.047 Uiso 0.75 1 calc PR A 1
H76C H 0.1197 0.4483 0.2300 0.047 Uiso 0.75 1 calc PR A 1
C77 C 0.0471(3) 0.3941(3) 0.1973(4) 0.025(2) Uani 0.75 1 d PD A 1
H77A H 0.0310 0.3989 0.2249 0.038 Uiso 0.75 1 calc PR A 1
H77B H 0.0634 0.3829 0.2141 0.038 Uiso 0.75 1 calc PR A 1
H77C H 0.0279 0.3741 0.1708 0.038 Uiso 0.75 1 calc PR A 1
O71 O 0.0627(4) 0.4473(4) 0.0635(5) 0.019(4) Uiso 0.75 1 d PD A 1
N71 N 0.0769(5) 0.4359(6) 0.1691(6) 0.0295(14) Uani 0.75 1 d PDU A 1
N72 N 0.0826(4) 0.4075(4) -0.0256(4) 0.023(2) Uani 0.75 1 d PD A 1
C71A C 0.0544(10) 0.3638(9) -0.0674(13) 0.031(2) Uani 0.25 1 d PDU A 2
H71D H 0.0548 0.3711 -0.1053 0.046 Uiso 0.25 1 calc PR A 2
H71E H 0.0254 0.3486 -0.0546 0.046 Uiso 0.25 1 calc PR A 2
H71F H 0.0671 0.3462 -0.0634 0.046 Uiso 0.25 1 calc PR A 2
C72A C 0.1233(12) 0.4256(14) -0.0509(15) 0.029(2) Uani 0.25 1 d PDU A 2
H72D H 0.1383 0.4504 -0.0282 0.044 Uiso 0.25 1 calc PR A 2
H72E H 0.1259 0.4340 -0.0887 0.044 Uiso 0.25 1 calc PR A 2
H72F H 0.1353 0.4074 -0.0460 0.044 Uiso 0.25 1 calc PR A 2
C73A C 0.0755(10) 0.3909(10) 0.0225(11) 0.0300(18) Uani 0.25 1 d PDU A 2
H73C H 0.0928 0.3775 0.0276 0.036 Uiso 0.25 1 calc PR A 2
H73D H 0.0461 0.3690 0.0296 0.036 Uiso 0.25 1 calc PR A 2
C74A C 0.0883(15) 0.4250(14) 0.0677(14) 0.0299(16) Uani 0.25 1 d PDU A 2
H74A H 0.1182 0.4477 0.0638 0.036 Uiso 0.25 1 calc PR A 2
C75A C 0.0786(11) 0.4068(10) 0.1276(12) 0.0297(15) Uani 0.25 1 d PDU A 2
H75C H 0.0519 0.3798 0.1273 0.036 Uiso 0.25 1 calc PR A 2
H75D H 0.1009 0.4008 0.1387 0.036 Uiso 0.25 1 calc PR A 2
C76A C 0.1193(10) 0.4629(10) 0.1882(14) 0.0294(18) Uani 0.25 1 d PDU A 2
H76D H 0.1191 0.4815 0.2162 0.044 Uiso 0.25 1 calc PR A 2
H76E H 0.1366 0.4797 0.1580 0.044 Uiso 0.25 1 calc PR A 2
H76F H 0.1309 0.4462 0.2028 0.044 Uiso 0.25 1 calc PR A 2
C77A C 0.0567(10) 0.4098(10) 0.2228(13) 0.0303(18) Uani 0.25 1 d PDU A 2
H77D H 0.0584 0.4293 0.2508 0.045 Uiso 0.25 1 calc PR A 2
H77E H 0.0725 0.3964 0.2341 0.045 Uiso 0.25 1 calc PR A 2
H77F H 0.0273 0.3885 0.2171 0.045 Uiso 0.25 1 calc PR A 2
O71A O 0.0590(11) 0.4411(11) 0.0580(15) 0.021(12) Uiso 0.25 1 d PD A 2
N71A N 0.0756(15) 0.4345(16) 0.1690(18) 0.0296(14) Uani 0.25 1 d PDU A 2
N72A N 0.0783(14) 0.4025(15) -0.0355(16) 0.0300(19) Uani 0.25 1 d PDU A 2

loop_
_atom_site_aniso_label
_atom_site_aniso_U_11
_atom_site_aniso_U_22
_atom_site_aniso_U_33
_atom_site_aniso_U_23
_atom_site_aniso_U_13
_atom_site_aniso_U_12
Mn1 0.0192(6) 0.0167(6) 0.0301(7) 0.0019(5) 0.0002(5) 0.0087(5)
Mn2 0.0173(6) 0.0166(6) 0.0300(7) 0.0014(5) 0.0000(5) 0.0082(5)
Mn3 0.0217(6) 0.0208(6) 0.0296(7) 0.0014(5) -0.0010(5) 0.0127(5)
Mn4 0.0217(6) 0.0184(6) 0.0348(7) 0.0017(5) 0.0018(5) 0.0114(5)
O1 0.020(2) 0.025(3) 0.022(3) 0.003(2) -0.002(2) 0.014(2)
O2 0.016(2) 0.014(2) 0.035(3) 0.001(2) -0.003(2) 0.007(2)
O3 0.021(3) 0.012(2) 0.036(3) -0.008(2) -0.006(2) 0.005(2)
O11 0.028(3) 0.021(3) 0.035(3) -0.004(2) -0.002(2) 0.011(2)
O12 0.032(3) 0.018(3) 0.038(3) -0.001(2) 0.002(2) 0.013(2)
O21 0.019(3) 0.019(3) 0.036(3) 0.003(2) -0.004(2) 0.011(2)
O22 0.017(3) 0.026(3) 0.043(3) 0.005(2) 0.000(2) 0.009(2)
O31 0.016(2) 0.028(3) 0.026(3) 0.002(2) -0.005(2) 0.010(2)
O32 0.024(3) 0.027(3) 0.027(3) 0.001(2) 0.001(2) 0.015(2)
O41 0.030(3) 0.021(3) 0.028(3) 0.002(2) 0.000(2) 0.015(2)
O42 0.018(2) 0.016(3) 0.033(3) 0.000(2) 0.005(2) 0.008(2)
O51 0.028(3) 0.019(3) 0.037(3) 0.001(2) -0.001(2) 0.011(2)
O52 0.024(3) 0.023(3) 0.036(3) 0.003(2) 0.002(2) 0.012(2)
O61 0.026(3) 0.026(3) 0.035(3) -0.006(2) -0.005(2) 0.015(2)
O62 0.031(3) 0.019(3) 0.038(3) 0.005(2) 0.001(2) 0.009(2)
C11 0.018(4) 0.020(4) 0.035(5) -0.002(4) -0.005(3) 0.007(3)
C12 0.016(4) 0.037(5) 0.042(5) -0.012(4) -0.003(3) 0.016(4)
C13 0.033(5) 0.027(5) 0.060(6) -0.017(4) -0.002(4) 0.012(4)
C14 0.043(5) 0.049(6) 0.070(7) -0.033(5) -0.015(5) 0.029(5)
C15 0.052(6) 0.113(9) 0.035(6) -0.023(6) -0.013(5) 0.060(6)
C16 0.070(6) 0.079(7) 0.028(5) 0.007(5) 0.006(4) 0.058(6)
C17 0.051(5) 0.068(6) 0.038(6) -0.005(5) -0.003(4) 0.047(5)
C21 0.027(4) 0.024(4) 0.032(5) -0.006(4) 0.003(4) 0.009(4)
C22 0.021(4) 0.026(4) 0.056(6) -0.003(4) -0.003(4) 0.008(4)
C23 0.037(5) 0.047(6) 0.077(7) 0.020(5) 0.004(5) 0.018(5)
C24 0.029(6) 0.047(6) 0.171(13) 0.032(7) 0.007(7) -0.001(5)
C25 0.016(5) 0.073(8) 0.181(14) 0.039(8) -0.009(7) 0.006(5)
C26 0.029(6) 0.069(7) 0.155(12) 0.026(8) -0.011(6) 0.019(5)
C27 0.016(4) 0.054(6) 0.080(7) 0.004(5) -0.009(4) 0.014(4)
C31 0.026(4) 0.015(4) 0.040(5) -0.006(4) 0.008(4) 0.009(3)
C32 0.032(4) 0.017(4) 0.033(5) 0.000(3) 0.002(4) 0.010(3)
C33 0.026(4) 0.037(5) 0.046(5) -0.003(4) -0.008(4) 0.011(4)
C34 0.041(5) 0.036(5) 0.059(6) 0.006(4) -0.010(5) 0.003(4)
C35 0.028(5) 0.040(5) 0.056(6) -0.002(5) -0.002(4) -0.001(4)
C36 0.026(5) 0.035(5) 0.078(7) 0.005(5) -0.014(5) 0.006(4)
C37 0.029(4) 0.035(5) 0.038(5) -0.001(4) -0.004(4) 0.016(4)
C41 0.020(4) 0.020(4) 0.023(4) 0.003(3) 0.001(3) 0.010(3)
C42 0.023(4) 0.020(4) 0.025(4) -0.007(3) 0.000(3) 0.009(3)
C43 0.026(4) 0.012(4) 0.038(5) -0.002(3) -0.011(4) 0.007(3)
C44 0.027(4) 0.026(4) 0.050(5) -0.004(4) -0.008(4) 0.008(4)
C45 0.038(5) 0.019(4) 0.044(5) 0.007(4) -0.007(4) 0.004(4)
C46 0.035(5) 0.024(4) 0.051(5) -0.006(4) -0.009(4) 0.020(4)
C47 0.023(4) 0.013(4) 0.050(5) -0.001(3) -0.004(4) 0.005(3)
C51 0.034(5) 0.028(4) 0.022(4) -0.002(3) 0.000(4) 0.014(4)
C52 0.033(4) 0.021(4) 0.019(4) 0.001(3) -0.008(3) 0.005(3)
C53 0.039(5) 0.028(4) 0.031(5) -0.001(4) -0.003(4) 0.009(4)
C54 0.033(5) 0.035(5) 0.038(5) 0.008(4) -0.002(4) -0.005(4)
C55 0.080(8) 0.024(5) 0.047(6) 0.015(4) -0.018(6) 0.002(5)
C56 0.061(6) 0.034(5) 0.058(6) 0.009(5) -0.006(5) 0.020(5)
C57 0.041(5) 0.020(4) 0.043(5) -0.001(4) -0.013(4) 0.013(4)
C61 0.029(4) 0.039(5) 0.021(4) -0.001(4) -0.005(3) 0.022(4)
C62 0.030(4) 0.033(4) 0.032(5) 0.005(4) 0.007(4) 0.021(4)
C63 0.037(5) 0.029(4) 0.052(6) -0.002(4) 0.005(4) 0.022(4)
C64 0.061(6) 0.032(5) 0.060(6) 0.006(4) 0.024(5) 0.029(5)
C65 0.045(5) 0.035(5) 0.047(5) 0.002(4) 0.019(4) 0.024(4)
C66 0.026(4) 0.027(4) 0.072(7) 0.015(4) 0.012(4) 0.013(4)
C67 0.022(4) 0.029(4) 0.043(5) -0.004(4) -0.001(4) 0.012(4)
C71 0.042(6) 0.038(6) 0.040(7) 0.010(5) 0.016(5) 0.035(6)
C72 0.040(8) 0.046(8) 0.037(8) -0.008(6) 0.001(6) 0.027(7)
C73 0.033(6) 0.031(6) 0.050(8) 0.002(5) 0.003(5) 0.027(6)
C74 0.011(7) 0.013(6) 0.045(7) 0.003(5) 0.007(5) 0.010(5)
C75 0.018(5) 0.029(6) 0.047(7) 0.000(5) -0.003(5) 0.013(5)
C76 0.030(6) 0.031(6) 0.026(6) -0.006(5) -0.007(5) 0.011(5)
C77 0.023(6) 0.024(6) 0.024(6) 0.010(4) -0.003(5) 0.009(5)
N71 0.029(3) 0.031(3) 0.030(3) 0.004(3) 0.001(3) 0.016(3)
N72 0.037(6) 0.020(5) 0.018(6) -0.004(4) -0.002(5) 0.018(5)
C71A 0.030(4) 0.033(4) 0.031(4) 0.003(3) 0.001(4) 0.017(4)
C72A 0.029(4) 0.032(4) 0.031(4) 0.003(4) 0.001(3) 0.018(4)
C73A 0.030(3) 0.032(3) 0.031(3) 0.003(3) 0.001(3) 0.017(3)
C74A 0.029(3) 0.032(3) 0.030(3) 0.004(3) 0.001(3) 0.017(3)
C75A 0.029(3) 0.031(3) 0.030(3) 0.004(3) 0.001(3) 0.016(3)
C76A 0.029(3) 0.031(3) 0.030(4) 0.004(3) 0.001(3) 0.016(3)
C77A 0.029(3) 0.032(4) 0.030(3) 0.004(3) 0.001(3) 0.016(3)
N71A 0.029(3) 0.031(3) 0.030(3) 0.004(3) 0.001(3) 0.016(3)
N72A 0.030(4) 0.032(4) 0.031(4) 0.003(3) 0.001(3) 0.017(3)

loop_
_atom_type_symbol
_atom_type_description
_atom_type_scat_dispersion_real
_atom_type_scat_dispersion_imag
_atom_type_scat_source
C C 0.0033 0.0016 'International Tables Vol C Tables 4.2.6.8 and 6.1.1.4'
H H 0.0000 0.0000 'International Tables Vol C Tables 4.2.6.8 and 6.1.1.4'
N N 0.0061 0.0033 'International Tables Vol C Tables 4.2.6.8 and 6.1.1.4'
O O 0.0106 0.0060 'International Tables Vol C Tables 4.2.6.8 and 6.1.1.4'
Cl Cl 0.1484 0.1585 'International Tables Vol C Tables 4.2.6.8 and 6.1.1.4'
Mn Mn 0.3368 0.7283 'International Tables Vol C Tables 4.2.6.8 and 6.1.1.4'

loop_
_geom_angle_atom_site_label_1
_geom_angle_atom_site_label_2
_geom_angle_atom_site_label_3
_geom_angle
_geom_angle_site_symmetry_1
_geom_angle_site_symmetry_3
_geom_angle_publ_flag
O2 Mn1 O1 81.66(18) . . ?
O2 Mn1 O52 171.7(2) . . ?
O1 Mn1 O52 96.39(19) . . ?
O2 Mn1 O21 96.14(18) . . ?
O1 Mn1 O21 169.98(19) . . ?
O52 Mn1 O21 84.39(18) . . ?
O2 Mn1 O11 99.31(19) . . ?
O1 Mn1 O11 102.72(18) . . ?
O52 Mn1 O11 88.96(19) . . ?
O21 Mn1 O11 87.27(18) . . ?
O2 Mn1 O42 79.09(17) . . ?
O1 Mn1 O42 87.27(16) . . ?
O52 Mn1 O42 92.82(17) . . ?
O21 Mn1 O42 82.72(17) . . ?
O11 Mn1 O42 169.61(16) . . ?
O2 Mn1 Mn2 41.98(13) . 10_565 ?
O1 Mn1 Mn2 40.16(13) . 10_565 ?
O52 Mn1 Mn2 136.54(14) . 10_565 ?
O21 Mn1 Mn2 138.06(14) . 10_565 ?
O11 Mn1 Mn2 99.80(13) . 10_565 ?
O42 Mn1 Mn2 85.93(10) . 10_565 ?
O2 Mn1 Mn2 41.72(13) . . ?
O1 Mn1 Mn2 84.79(13) . . ?
O52 Mn1 Mn2 130.24(14) . . ?
O21 Mn1 Mn2 87.10(14) . . ?
O11 Mn1 Mn2 139.49(13) . . ?
O42 Mn1 Mn2 37.43(10) . . ?
Mn2 Mn1 Mn2 60.88(4) 10_565 . ?
O1 Mn2 O2 82.03(18) 10_565 10_565 ?
O1 Mn2 O31 97.30(19) 10_565 . ?
O2 Mn2 O31 176.8(2) 10_565 . ?
O1 Mn2 O42 176.60(18) 10_565 . ?
O2 Mn2 O42 94.63(18) 10_565 . ?
O31 Mn2 O42 86.07(18) . . ?
O1 Mn2 O2 96.50(17) 10_565 . ?
O2 Mn2 O2 83.18(18) 10_565 . ?
O31 Mn2 O2 93.82(18) . . ?
O42 Mn2 O2 83.68(17) . . ?
O1 Mn2 O3 90.36(18) 10_565 . ?
O2 Mn2 O3 97.64(17) 10_565 . ?
O31 Mn2 O3 85.47(18) . . ?
O42 Mn2 O3 89.46(17) . . ?
O2 Mn2 O3 173.13(16) . . ?
O1 Mn2 Mn1 41.31(13) 10_565 10_565 ?
O2 Mn2 Mn1 41.21(13) 10_565 10_565 ?
O31 Mn2 Mn1 138.44(14) . 10_565 ?
O42 Mn2 Mn1 135.30(13) . 10_565 ?
O2 Mn2 Mn1 94.61(11) . 10_565 ?
O3 Mn2 Mn1 90.42(12) . 10_565 ?
O1 Mn2 Mn2 89.76(14) 10_565 10_565 ?
O2 Mn2 Mn2 45.43(13) 10_565 10_565 ?
O31 Mn2 Mn2 131.57(15) . 10_565 ?
O42 Mn2 Mn2 88.32(14) . 10_565 ?
O2 Mn2 Mn2 37.76(11) . 10_565 ?
O3 Mn2 Mn2 142.58(12) . 10_565 ?
Mn1 Mn2 Mn2 66.03(4) 10_565 10_565 ?
O1 Mn2 Mn1 130.80(14) 10_565 . ?
O2 Mn2 Mn1 89.28(14) 10_565 . ?
O31 Mn2 Mn1 88.82(14) . . ?
O42 Mn2 Mn1 49.46(13) . . ?
O2 Mn2 Mn1 34.29(11) . . ?
O3 Mn2 Mn1 138.84(12) . . ?
Mn1 Mn2 Mn1 119.12(4) 10_565 . ?
Mn2 Mn2 Mn1 53.10(4) 10_565 . ?
O1 Mn3 O71 95.5(4) 10_565 . ?
O1 Mn3 O61 92.69(19) 10_565 . ?
O71 Mn3 O61 170.2(4) . . ?
O1 Mn3 O71A 94.9(9) 10_565 . ?
O71 Mn3 O71A 5.2(13) . . ?
O61 Mn3 O71A 167.1(10) . . ?
O1 Mn3 N71 178.7(4) 10_565 . ?
O71 Mn3 N71 85.2(5) . . ?
O61 Mn3 N71 86.5(4) . . ?
O71A Mn3 N71 85.7(10) . . ?
O1 Mn3 N71A 177.4(12) 10_565 . ?
O71 Mn3 N71A 85.2(12) . . ?
O61 Mn3 N71A 86.4(12) . . ?
O71A Mn3 N71A 85.6(15) . . ?
N71 Mn3 N71A 1.4(16) . . ?
O1 Mn3 O32 92.86(17) 10_565 . ?
O71 Mn3 O32 89.1(4) . . ?
O61 Mn3 O32 95.80(18) . . ?
O71A Mn3 O32 94.2(10) . . ?
N71 Mn3 O32 88.2(4) . . ?
N71A Mn3 O32 89.6(12) . . ?
O1 Mn3 O51 88.70(18) 10_565 . ?
O71 Mn3 O51 89.9(4) . . ?
O61 Mn3 O51 85.04(18) . . ?
O71A Mn3 O51 84.7(10) . . ?
N71 Mn3 O51 90.2(4) . . ?
N71A Mn3 O51 88.8(12) . . ?
O32 Mn3 O51 178.19(17) . . ?
O2 Mn4 O22 89.08(16) . . ?
O2 Mn4 O12 90.63(17) . . ?
O22 Mn4 O12 91.87(18) . . ?
O2 Mn4 O41 92.77(16) . . ?
O22 Mn4 O41 175.08(18) . . ?
O12 Mn4 O41 83.56(17) . . ?
O2 Mn4 O71 104.0(3) . . ?
O22 Mn4 O71 95.0(3) . . ?
O12 Mn4 O71 163.9(3) . . ?
O41 Mn4 O71 89.0(3) . . ?
O2 Mn4 O71A 107.5(9) . . ?
O22 Mn4 O71A 99.0(9) . . ?
O12 Mn4 O71A 158.9(9) . . ?
O41 Mn4 O71A 84.8(9) . . ?
O71 Mn4 O71A 5.3(11) . . ?
O2 Mn4 N72 174.9(3) . . ?
O22 Mn4 N72 86.3(3) . . ?
O12 Mn4 N72 87.6(3) . . ?
O41 Mn4 N72 91.7(3) . . ?
O71 Mn4 N72 78.4(4) . . ?
O71A Mn4 N72 75.3(9) . . ?
O2 Mn4 N72A 171.3(10) . . ?
O22 Mn4 N72A 89.1(10) . . ?
O12 Mn4 N72A 80.9(9) . . ?
O41 Mn4 N72A 88.4(10) . . ?
O71 Mn4 N72A 84.7(10) . . ?
O71A Mn4 N72A 81.2(13) . . ?
N72 Mn4 N72A 7.2(11) . . ?
Mn2 O1 Mn1 98.54(19) 10_565 . ?
Mn2 O1 Mn3 129.9(2) 10_565 10_565 ?
Mn1 O1 Mn3 131.5(2) . 10_565 ?
Mn1 O2 Mn2 96.81(19) . 10_565 ?
Mn1 O2 Mn4 119.5(2) . . ?
Mn2 O2 Mn4 120.6(2) 10_565 . ?
Mn1 O2 Mn2 103.98(18) . . ?
Mn2 O2 Mn2 96.82(18) 10_565 . ?
Mn4 O2 Mn2 115.2(2) . . ?
C11 O11 Mn1 133.9(5) . . ?
C11 O12 Mn4 127.8(4) . . ?
C21 O21 Mn1 133.8(4) . . ?
C21 O22 Mn4 134.3(4) . . ?
C31 O31 Mn2 132.7(4) . . ?
C31 O32 Mn3 123.7(4) . . ?
C41 O41 Mn4 128.3(4) . . ?
C41 O42 Mn2 126.5(4) 10_565 . ?
C41 O42 Mn1 132.7(4) 10_565 . ?
Mn2 O42 Mn1 93.11(17) . . ?
C51 O51 Mn3 122.5(4) . . ?
C51 O52 Mn1 128.8(4) 10_565 . ?
C61 O61 Mn3 134.6(4) . . ?
O11 C11 O12 125.0(7) . . ?
O11 C11 C12 117.4(7) . . ?
O12 C11 C12 117.6(6) . . ?
C17 C12 C13 120.0(7) . . ?
C17 C12 C11 120.6(7) . . ?
C13 C12 C11 119.5(7) . . ?
C14 C13 C12 116.9(8) . . ?
C14 C13 H13 121.6 . . ?
C12 C13 H13 121.6 . . ?
C15 C14 C13 123.6(8) . . ?
C15 C14 H14 118.2 . . ?
C13 C14 H14 118.2 . . ?
C14 C15 C16 117.9(8) . . ?
C14 C15 H15 121.0 . . ?
C16 C15 H15 121.0 . . ?
C17 C16 C15 121.4(8) . . ?
C17 C16 H16 119.3 . . ?
C15 C16 H16 119.3 . . ?
C16 C17 C12 120.3(8) . . ?
C16 C17 H17 119.9 . . ?
C12 C17 H17 119.9 . . ?
O21 C21 O22 125.8(6) . . ?
O21 C21 C22 116.5(6) . . ?
O22 C21 C22 117.7(7) . . ?
C27 C22 C23 121.0(7) . . ?
C27 C22 C21 120.6(7) . . ?
C23 C22 C21 118.4(7) . . ?
C22 C23 C24 120.4(8) . . ?
C22 C23 H23 119.8 . . ?
C24 C23 H23 119.8 . . ?
C25 C24 C23 118.6(9) . . ?
C25 C24 H24 120.7 . . ?
C23 C24 H24 120.7 . . ?
C24 C25 C26 121.3(9) . . ?
C24 C25 H25 119.4 . . ?
C26 C25 H25 119.4 . . ?
C25 C26 C27 119.0(9) . . ?
C25 C26 H26 120.5 . . ?
C27 C26 H26 120.5 . . ?
C22 C27 C26 119.6(9) . . ?
C22 C27 H27 120.2 . . ?
C26 C27 H27 120.2 . . ?
O32 C31 O31 125.7(6) . . ?
O32 C31 C32 118.3(7) . . ?
O31 C31 C32 116.0(6) . . ?
C33 C32 C37 118.8(7) . . ?
C33 C32 C31 119.1(7) . . ?
C37 C32 C31 122.1(7) . . ?
C32 C33 C34 120.4(7) . . ?
C32 C33 H33 119.8 . . ?
C34 C33 H33 119.8 . . ?
C33 C34 C35 121.5(8) . . ?
C33 C34 H34 119.2 . . ?
C35 C34 H34 119.2 . . ?
C36 C35 C34 117.9(7) . . ?
C36 C35 H35 121.1 . . ?
C34 C35 H35 121.1 . . ?
C35 C36 C37 119.9(8) . . ?
C35 C36 H36 120.0 . . ?
C37 C36 H36 120.0 . . ?
C32 C37 C36 121.4(7) . . ?
C32 C37 H37 119.3 . . ?
C36 C37 H37 119.3 . . ?
O41 C41 O42 123.7(6) . 10_565 ?
O41 C41 C42 118.0(6) . . ?
O42 C41 C42 118.3(6) 10_565 . ?
C47 C42 C43 119.3(6) . . ?
C47 C42 C41 120.9(6) . . ?
C43 C42 C41 119.8(6) . . ?
C44 C43 C42 122.5(7) . . ?
C44 C43 H43 118.8 . . ?
C42 C43 H43 118.8 . . ?
C43 C44 C45 118.0(7) . . ?
C43 C44 H44 121.0 . . ?
C45 C44 H44 121.0 . . ?
C46 C45 C44 118.9(7) . . ?
C46 C45 H45 120.6 . . ?
C44 C45 H45 120.6 . . ?
C47 C46 C45 121.2(7) . . ?
C47 C46 H46 119.4 . . ?
C45 C46 H46 119.4 . . ?
C42 C47 C46 120.0(7) . . ?
C42 C47 H47 120.0 . . ?
C46 C47 H47 120.0 . . ?
O51 C51 O52 125.1(6) . 10_565 ?
O51 C51 C52 120.1(6) . . ?
O52 C51 C52 114.8(6) 10_565 . ?
C53 C52 C57 121.0(7) . . ?
C53 C52 C51 119.8(7) . . ?
C57 C52 C51 119.1(7) . . ?
C52 C53 C54 119.3(8) . . ?
C52 C53 H53 120.3 . . ?
C54 C53 H53 120.3 . . ?
C53 C54 C55 117.5(8) . . ?
C53 C54 H54 121.2 . . ?
C55 C54 H54 121.2 . . ?
C56 C55 C54 123.0(8) . . ?
C56 C55 H55 118.5 . . ?
C54 C55 H55 118.5 . . ?
C57 C56 C55 118.3(8) . . ?
C57 C56 H56 120.9 . . ?
C55 C56 H56 120.9 . . ?
C56 C57 C52 120.8(8) . . ?
C56 C57 H57 119.6 . . ?
C52 C57 H57 119.6 . . ?
O62 C61 O61 125.8(7) . . ?
O62 C61 C62 122.1(7) . . ?
O61 C61 C62 112.0(6) . . ?
C63 C62 C67 119.7(7) . . ?
C63 C62 C61 119.3(7) . . ?
C67 C62 C61 120.9(7) . . ?
C64 C63 C62 120.3(7) . . ?
C64 C63 H63 119.8 . . ?
C62 C63 H63 119.8 . . ?
C63 C64 C65 120.3(8) . . ?
C63 C64 H64 119.9 . . ?
C65 C64 H64 119.9 . . ?
C66 C65 C64 118.9(8) . . ?
C66 C65 H65 120.5 . . ?
C64 C65 H65 120.5 . . ?
C67 C66 C65 121.3(7) . . ?
C67 C66 H66 119.3 . . ?
C65 C66 H66 119.3 . . ?
C66 C67 C62 119.3(7) . . ?
C66 C67 H67 120.3 . . ?
C62 C67 H67 120.3 . . ?
N72 C71 H71A 109.5 . . ?
N72 C71 H71B 109.5 . . ?
H71A C71 H71B 109.5 . . ?
N72 C71 H71C 109.5 . . ?
H71A C71 H71C 109.5 . . ?
H71B C71 H71C 109.5 . . ?
N72 C72 H72A 109.5 . . ?
N72 C72 H72B 109.5 . . ?
H72A C72 H72B 109.5 . . ?
N72 C72 H72C 109.5 . . ?
H72A C72 H72C 109.5 . . ?
H72B C72 H72C 109.5 . . ?
N72 C73 C74 111.3(9) . . ?
N72 C73 H73A 109.4 . . ?
C74 C73 H73A 109.4 . . ?
N72 C73 H73B 109.4 . . ?
C74 C73 H73B 109.4 . . ?
H73A C73 H73B 108.0 . . ?
O71 C74 C75 107.4(9) . . ?
O71 C74 C73 109.0(9) . . ?
C75 C74 C73 108.9(8) . . ?
O71 C74 H74 110.5 . . ?
C75 C74 H74 110.5 . . ?
C73 C74 H74 110.5 . . ?
N71 C75 C74 108.0(10) . . ?
N71 C75 H75A 110.1 . . ?
C74 C75 H75A 110.1 . . ?
N71 C75 H75B 110.1 . . ?
C74 C75 H75B 110.1 . . ?
H75A C75 H75B 108.4 . . ?
N71 C76 H76A 109.5 . . ?
N71 C76 H76B 109.5 . . ?
H76A C76 H76B 109.5 . . ?
N71 C76 H76C 109.5 . . ?
H76A C76 H76C 109.5 . . ?
H76B C76 H76C 109.5 . . ?
N71 C77 H77A 109.5 . . ?
N71 C77 H77B 109.5 . . ?
H77A C77 H77B 109.5 . . ?
N71 C77 H77C 109.5 . . ?
H77A C77 H77C 109.5 . . ?
H77B C77 H77C 109.5 . . ?
C74 O71 Mn3 111.8(8) . . ?
C74 O71 Mn4 110.4(8) . . ?
Mn3 O71 Mn4 134.9(5) . . ?
C75 N71 C76 108.9(13) . . ?
C75 N71 C77 112.5(14) . . ?
C76 N71 C77 103.0(12) . . ?
C75 N71 Mn3 104.0(10) . . ?
C76 N71 Mn3 115.5(12) . . ?
C77 N71 Mn3 113.1(11) . . ?
C73 N72 C71 113.2(11) . . ?
C73 N72 C72 109.4(10) . . ?
C71 N72 C72 107.3(9) . . ?
C73 N72 Mn4 104.0(7) . . ?
C71 N72 Mn4 111.4(9) . . ?
C72 N72 Mn4 111.7(9) . . ?
N72A C71A H71D 109.5 . . ?
N72A C71A H71E 109.5 . . ?
H71D C71A H71E 109.5 . . ?
N72A C71A H71F 109.5 . . ?
H71D C71A H71F 109.5 . . ?
H71E C71A H71F 109.5 . . ?
N72A C72A H72D 109.5 . . ?
N72A C72A H72E 109.5 . . ?
H72D C72A H72E 109.5 . . ?
N72A C72A H72F 109.5 . . ?
H72D C72A H72F 109.5 . . ?
H72E C72A H72F 109.5 . . ?
N72A C73A C74A 121(3) . . ?
N72A C73A H73C 107.1 . . ?
C74A C73A H73C 107.1 . . ?
N72A C73A H73D 107.1 . . ?
C74A C73A H73D 107.1 . . ?
H73C C73A H73D 106.8 . . ?
O71A C74A C73A 102(3) . . ?
O71A C74A C75A 105(3) . . ?
C73A C74A C75A 114(3) . . ?
O71A C74A H74A 111.4 . . ?
C73A C74A H74A 111.4 . . ?
C75A C74A H74A 111.4 . . ?
N71A C75A C74A 116(3) . . ?
N71A C75A H75C 108.4 . . ?
C74A C75A H75C 108.4 . . ?
N71A C75A H75D 108.4 . . ?
C74A C75A H75D 108.4 . . ?
H75C C75A H75D 107.4 . . ?
N71A C76A H76D 109.5 . . ?
N71A C76A H76E 109.5 . . ?
H76D C76A H76E 109.5 . . ?
N71A C76A H76F 109.5 . . ?
H76D C76A H76F 109.5 . . ?
H76E C76A H76F 109.5 . . ?
N71A C77A H77D 109.5 . . ?
N71A C77A H77E 109.5 . . ?
H77D C77A H77E 109.5 . . ?
N71A C77A H77F 109.5 . . ?
H77D C77A H77F 109.5 . . ?
H77E C77A H77F 109.5 . . ?
C74A O71A Mn3 113(2) . . ?
C74A O71A Mn4 113(2) . . ?
Mn3 O71A Mn4 132.7(16) . . ?
C75A N71A C76A 106(4) . . ?
C75A N71A C77A 111(4) . . ?
C76A N71A C77A 98(3) . . ?
C75A N71A Mn3 104(3) . . ?
C76A N71A Mn3 118(3) . . ?
C77A N71A Mn3 120(3) . . ?
C71A N72A C72A 112(4) . . ?
C71A N72A C73A 109(3) . . ?
C72A N72A C73A 108(4) . . ?
C71A N72A Mn4 118(3) . . ?
C72A N72A Mn4 111(3) . . ?
C73A N72A Mn4 97(3) . . ?

loop_
_geom_bond_atom_site_label_1
_geom_bond_atom_site_label_2
_geom_bond_distance
_geom_bond_site_symmetry_2
_geom_bond_publ_flag
Mn1 O2 1.876(4) . ?
Mn1 O1 1.887(4) . ?
Mn1 O52 1.928(5) . ?
Mn1 O21 1.939(4) . ?
Mn1 O11 2.119(5) . ?
Mn1 O42 2.458(4) . ?
Mn1 Mn2 2.8269(14) 10_565 ?
Mn1 Mn2 3.2302(15) . ?
Mn2 O1 1.843(4) 10_565 ?
Mn2 O2 1.904(4) 10_565 ?
Mn2 O31 1.925(4) . ?
Mn2 O42 1.966(4) . ?
Mn2 O2 2.216(4) . ?
Mn2 O3 2.244(4) . ?
Mn2 Mn1 2.8269(14) 10_565 ?
Mn2 Mn2 3.088(2) 10_565 ?
Mn3 O1 1.892(4) 10_565 ?
Mn3 O71 1.874(11) . ?
Mn3 O61 1.911(5) . ?
Mn3 O71A 2.03(3) . ?
Mn3 N71 2.10(2) . ?
Mn3 N71A 2.10(7) . ?
Mn3 O32 2.209(5) . ?
Mn3 O51 2.239(5) . ?
Mn4 O2 2.137(4) . ?
Mn4 O22 2.139(5) . ?
Mn4 O12 2.200(5) . ?
Mn4 O41 2.207(4) . ?
Mn4 O71 2.258(12) . ?
Mn4 O71A 2.14(4) . ?
Mn4 N72 2.312(17) . ?
Mn4 N72A 2.36(6) . ?
O1 Mn2 1.843(4) 10_565 ?
O1 Mn3 1.892(4) 10_565 ?
O2 Mn2 1.904(4) 10_565 ?
O11 C11 1.261(8) . ?
O12 C11 1.273(8) . ?
O21 C21 1.260(8) . ?
O22 C21 1.269(8) . ?
O31 C31 1.264(8) . ?
O32 C31 1.265(8) . ?
O41 C41 1.256(7) . ?
O42 C41 1.269(7) 10_565 ?
O51 C51 1.244(8) . ?
O52 C51 1.300(8) 10_565 ?
O61 C61 1.326(8) . ?
O62 C61 1.216(8) . ?
C11 C12 1.487(10) . ?
C12 C17 1.399(11) . ?
C12 C13 1.424(10) . ?
C13 C14 1.392(12) . ?
C13 H13 0.9300 . ?
C14 C15 1.378(12) . ?
C14 H14 0.9300 . ?
C15 C16 1.392(12) . ?
C15 H15 0.9300 . ?
C16 C17 1.370(11) . ?
C16 H16 0.9300 . ?
C17 H17 0.9300 . ?
C21 C22 1.496(10) . ?
C22 C27 1.365(10) . ?
C22 C23 1.393(11) . ?
C23 C24 1.404(12) . ?
C23 H23 0.9300 . ?
C24 C25 1.376(14) . ?
C24 H24 0.9300 . ?
C25 C26 1.410(13) . ?
C25 H25 0.9300 . ?
C26 C27 1.411(11) . ?
C26 H26 0.9300 . ?
C27 H27 0.9300 . ?
C31 C32 1.487(10) . ?
C32 C33 1.366(10) . ?
C32 C37 1.379(10) . ?
C33 C34 1.392(10) . ?
C33 H33 0.9300 . ?
C34 C35 1.407(11) . ?
C34 H34 0.9300 . ?
C35 C36 1.371(11) . ?
C35 H35 0.9300 . ?
C36 C37 1.416(10) . ?
C36 H36 0.9300 . ?
C37 H37 0.9300 . ?
C41 O42 1.269(7) 10_565 ?
C41 C42 1.477(9) . ?
C42 C47 1.370(9) . ?
C42 C43 1.374(9) . ?
C43 C44 1.370(9) . ?
C43 H43 0.9300 . ?
C44 C45 1.421(10) . ?
C44 H44 0.9300 . ?
C45 C46 1.380(10) . ?
C45 H45 0.9300 . ?
C46 C47 1.376(10) . ?
C46 H46 0.9300 . ?
C47 H47 0.9300 . ?
C51 O52 1.300(8) 10_565 ?
C51 C52 1.494(10) . ?
C52 C53 1.383(10) . ?
C52 C57 1.404(10) . ?
C53 C54 1.394(10) . ?
C53 H53 0.9300 . ?
C54 C55 1.414(12) . ?
C54 H54 0.9300 . ?
C55 C56 1.376(13) . ?
C55 H55 0.9300 . ?
C56 C57 1.355(11) . ?
C56 H56 0.9300 . ?
C57 H57 0.9300 . ?
C61 C62 1.478(10) . ?
C62 C63 1.398(10) . ?
C62 C67 1.402(10) . ?
C63 C64 1.370(11) . ?
C63 H63 0.9300 . ?
C64 C65 1.406(10) . ?
C64 H64 0.9300 . ?
C65 C66 1.390(11) . ?
C65 H65 0.9300 . ?
C66 C67 1.375(10) . ?
C66 H66 0.9300 . ?
C67 H67 0.9300 . ?
C71 N72 1.469(14) . ?
C71 H71A 0.9600 . ?
C71 H71B 0.9600 . ?
C71 H71C 0.9600 . ?
C72 N72 1.503(14) . ?
C72 H72A 0.9600 . ?
C72 H72B 0.9600 . ?
C72 H72C 0.9600 . ?
C73 N72 1.454(14) . ?
C73 C74 1.558(13) . ?
C73 H73A 0.9700 . ?
C73 H73B 0.9700 . ?
C74 O71 1.436(12) . ?
C74 C75 1.506(14) . ?
C74 H74 0.9800 . ?
C75 N71 1.466(17) . ?
C75 H75A 0.9700 . ?
C75 H75B 0.9700 . ?
C76 N71 1.495(16) . ?
C76 H76A 0.9600 . ?
C76 H76B 0.9600 . ?
C76 H76C 0.9600 . ?
C77 N71 1.512(17) . ?
C77 H77A 0.9600 . ?
C77 H77B 0.9600 . ?
C77 H77C 0.9600 . ?
C71A N72A 1.45(3) . ?
C71A H71D 0.9600 . ?
C71A H71E 0.9600 . ?
C71A H71F 0.9600 . ?
C72A N72A 1.46(4) . ?
C72A H72D 0.9600 . ?
C72A H72E 0.9600 . ?
C72A H72F 0.9600 . ?
C73A N72A 1.46(4) . ?
C73A C74A 1.54(3) . ?
C73A H73C 0.9700 . ?
C73A H73D 0.9700 . ?
C74A O71A 1.46(4) . ?
C74A C75A 1.57(3) . ?
C74A H74A 0.9800 . ?
C75A N71A 1.46(4) . ?
C75A H75C 0.9700 . ?
C75A H75D 0.9700 . ?
C76A N71A 1.47(4) . ?
C76A H76D 0.9600 . ?
C76A H76E 0.9600 . ?
C76A H76F 0.9600 . ?
C77A N71A 1.54(4) . ?
C77A H77D 0.9600 . ?
C77A H77E 0.9600 . ?
C77A H77F 0.9600 . ?

loop_
_geom_torsion_atom_site_label_1
_geom_torsion_atom_site_label_2
_geom_torsion_atom_site_label_3
_geom_torsion_atom_site_label_4
_geom_torsion
_geom_torsion_site_symmetry_1
_geom_torsion_site_symmetry_2
_geom_torsion_site_symmetry_3
_geom_torsion_site_symmetry_4
_geom_torsion_publ_flag
O2 Mn1 Mn2 O1 -0.1(3) . . . 10_565 ?
O1 Mn1 Mn2 O1 83.2(2) . . . 10_565 ?
O52 Mn1 Mn2 O1 177.2(2) . . . 10_565 ?
O21 Mn1 Mn2 O1 -102.7(2) . . . 10_565 ?
O11 Mn1 Mn2 O1 -20.3(3) . . . 10_565 ?
O42 Mn1 Mn2 O1 175.5(2) . . . 10_565 ?
Mn2 Mn1 Mn2 O1 49.08(17) 10_565 . . 10_565 ?
O2 Mn1 Mn2 O2 -78.9(2) . . . 10_565 ?
O1 Mn1 Mn2 O2 4.40(18) . . . 10_565 ?
O52 Mn1 Mn2 O2 98.4(2) . . . 10_565 ?
O21 Mn1 Mn2 O2 178.51(17) . . . 10_565 ?
O11 Mn1 Mn2 O2 -99.1(2) . . . 10_565 ?
O42 Mn1 Mn2 O2 96.7(2) . . . 10_565 ?
Mn2 Mn1 Mn2 O2 -29.74(12) 10_565 . . 10_565 ?
O2 Mn1 Mn2 O31 98.5(2) . . . . ?
O1 Mn1 Mn2 O31 -178.15(18) . . . . ?
O52 Mn1 Mn2 O31 -84.2(2) . . . . ?
O21 Mn1 Mn2 O31 -4.04(18) . . . . ?
O11 Mn1 Mn2 O31 78.3(2) . . . . ?
O42 Mn1 Mn2 O31 -85.8(2) . . . . ?
Mn2 Mn1 Mn2 O31 147.71(14) 10_565 . . . ?
O2 Mn1 Mn2 O42 -175.6(2) . . . . ?
O1 Mn1 Mn2 O42 -92.3(2) . . . . ?
O52 Mn1 Mn2 O42 1.6(2) . . . . ?
O21 Mn1 Mn2 O42 81.8(2) . . . . ?
O11 Mn1 Mn2 O42 164.2(3) . . . . ?
Mn2 Mn1 Mn2 O42 -126.45(17) 10_565 . . . ?
O1 Mn1 Mn2 O2 83.3(2) . . . . ?
O52 Mn1 Mn2 O2 177.3(3) . . . . ?
O21 Mn1 Mn2 O2 -102.6(2) . . . . ?
O11 Mn1 Mn2 O2 -20.2(3) . . . . ?
O42 Mn1 Mn2 O2 175.6(2) . . . . ?
Mn2 Mn1 Mn2 O2 49.17(19) 10_565 . . . ?
O2 Mn1 Mn2 O3 -179.7(3) . . . . ?
O1 Mn1 Mn2 O3 -96.4(2) . . . . ?
O52 Mn1 Mn2 O3 -2.4(3) . . . . ?
O21 Mn1 Mn2 O3 77.7(2) . . . . ?
O11 Mn1 Mn2 O3 160.1(3) . . . . ?
O42 Mn1 Mn2 O3 -4.1(2) . . . . ?
Mn2 Mn1 Mn2 O3 -130.55(18) 10_565 . . . ?
O2 Mn1 Mn2 Mn1 -49.17(19) . . . 10_565 ?
O1 Mn1 Mn2 Mn1 34.14(13) . . . 10_565 ?
O52 Mn1 Mn2 Mn1 128.10(18) . . . 10_565 ?
O21 Mn1 Mn2 Mn1 -151.75(13) . . . 10_565 ?
O11 Mn1 Mn2 Mn1 -69.4(2) . . . 10_565 ?
O42 Mn1 Mn2 Mn1 126.45(17) . . . 10_565 ?
Mn2 Mn1 Mn2 Mn1 0.0 10_565 . . 10_565 ?
O2 Mn1 Mn2 Mn2 -49.17(19) . . . 10_565 ?
O1 Mn1 Mn2 Mn2 34.14(13) . . . 10_565 ?
O52 Mn1 Mn2 Mn2 128.10(18) . . . 10_565 ?
O21 Mn1 Mn2 Mn2 -151.75(13) . . . 10_565 ?
O11 Mn1 Mn2 Mn2 -69.4(2) . . . 10_565 ?
O42 Mn1 Mn2 Mn2 126.45(17) . . . 10_565 ?
O2 Mn1 O1 Mn2 -7.56(19) . . . 10_565 ?
O52 Mn1 O1 Mn2 -179.5(2) . . . 10_565 ?
O21 Mn1 O1 Mn2 -85.5(11) . . . 10_565 ?
O11 Mn1 O1 Mn2 90.2(2) . . . 10_565 ?
O42 Mn1 O1 Mn2 -86.92(19) . . . 10_565 ?
Mn2 Mn1 O1 Mn2 -49.48(15) . . . 10_565 ?
O2 Mn1 O1 Mn3 169.2(3) . . . 10_565 ?
O52 Mn1 O1 Mn3 -2.7(3) . . . 10_565 ?
O21 Mn1 O1 Mn3 91.2(11) . . . 10_565 ?
O11 Mn1 O1 Mn3 -93.1(3) . . . 10_565 ?
O42 Mn1 O1 Mn3 89.8(3) . . . 10_565 ?
Mn2 Mn1 O1 Mn3 176.7(4) 10_565 . . 10_565 ?
Mn2 Mn1 O1 Mn3 127.2(3) . . . 10_565 ?
O1 Mn1 O2 Mn2 7.29(18) . . . 10_565 ?
O52 Mn1 O2 Mn2 84.2(13) . . . 10_565 ?
O21 Mn1 O2 Mn2 177.43(19) . . . 10_565 ?
O11 Mn1 O2 Mn2 -94.3(2) . . . 10_565 ?
O42 Mn1 O2 Mn2 96.09(18) . . . 10_565 ?
Mn2 Mn1 O2 Mn2 98.8(2) . . . 10_565 ?
O1 Mn1 O2 Mn4 138.3(2) . . . . ?
O52 Mn1 O2 Mn4 -144.8(12) . . . . ?
O21 Mn1 O2 Mn4 -51.5(3) . . . . ?
O11 Mn1 O2 Mn4 36.7(3) . . . . ?
O42 Mn1 O2 Mn4 -132.8(2) . . . . ?
Mn2 Mn1 O2 Mn4 131.1(3) 10_565 . . . ?
Mn2 Mn1 O2 Mn4 -130.1(3) . . . . ?
O1 Mn1 O2 Mn2 -91.5(2) . . . . ?
O52 Mn1 O2 Mn2 -14.6(14) . . . . ?
O21 Mn1 O2 Mn2 78.6(2) . . . . ?
O11 Mn1 O2 Mn2 166.86(17) . . . . ?
O42 Mn1 O2 Mn2 -2.70(15) . . . . ?
Mn2 Mn1 O2 Mn2 -98.8(2) 10_565 . . . ?
O22 Mn4 O2 Mn1 43.5(3) . . . . ?
O12 Mn4 O2 Mn1 -48.4(2) . . . . ?
O41 Mn4 O2 Mn1 -131.9(2) . . . . ?
O71 Mn4 O2 Mn1 138.4(4) . . . . ?
O71A Mn4 O2 Mn1 142.6(10) . . . . ?
N72 Mn4 O2 Mn1 21(3) . . . . ?
N72A Mn4 O2 Mn1 -35(6) . . . . ?
O22 Mn4 O2 Mn2 163.0(3) . . . 10_565 ?
O12 Mn4 O2 Mn2 71.2(3) . . . 10_565 ?
O41 Mn4 O2 Mn2 -12.4(3) . . . 10_565 ?
O71 Mn4 O2 Mn2 -102.0(4) . . . 10_565 ?
O71A Mn4 O2 Mn2 -97.9(10) . . . 10_565 ?
N72 Mn4 O2 Mn2 140(3) . . . 10_565 ?
N72A Mn4 O2 Mn2 85(6) . . . 10_565 ?
O22 Mn4 O2 Mn2 -81.4(2) . . . . ?
O12 Mn4 O2 Mn2 -173.3(2) . . . . ?
O41 Mn4 O2 Mn2 103.1(2) . . . . ?
O71 Mn4 O2 Mn2 13.5(4) . . . . ?
O71A Mn4 O2 Mn2 17.7(10) . . . . ?
N72 Mn4 O2 Mn2 -104(3) . . . . ?
N72A Mn4 O2 Mn2 -160(6) . . . . ?
O1 Mn2 O2 Mn1 179.93(19) 10_565 . . . ?
O2 Mn2 O2 Mn1 98.8(2) 10_565 . . . ?
O31 Mn2 O2 Mn1 -82.3(2) . . . . ?
O42 Mn2 O2 Mn1 3.34(19) . . . . ?
O3 Mn2 O2 Mn1 1.5(14) . . . . ?
Mn1 Mn2 O2 Mn1 138.46(15) 10_565 . . . ?
Mn2 Mn2 O2 Mn1 98.8(2) 10_565 . . . ?
O1 Mn2 O2 Mn2 81.13(19) 10_565 . . 10_565 ?
O2 Mn2 O2 Mn2 0.0 10_565 . . 10_565 ?
O31 Mn2 O2 Mn2 178.93(19) . . . 10_565 ?
O42 Mn2 O2 Mn2 -95.45(19) . . . 10_565 ?
O3 Mn2 O2 Mn2 -97.3(13) . . . 10_565 ?
Mn1 Mn2 O2 Mn2 39.66(15) 10_565 . . 10_565 ?
Mn1 Mn2 O2 Mn2 -98.8(2) . . . 10_565 ?
O1 Mn2 O2 Mn4 -47.4(2) 10_565 . . . ?
O2 Mn2 O2 Mn4 -128.5(3) 10_565 . . . ?
O31 Mn2 O2 Mn4 50.4(2) . . . . ?
O42 Mn2 O2 Mn4 136.0(2) . . . . ?
O3 Mn2 O2 Mn4 134.2(12) . . . . ?
Mn1 Mn2 O2 Mn4 -88.88(18) 10_565 . . . ?
Mn2 Mn2 O2 Mn4 -128.5(3) 10_565 . . . ?
Mn1 Mn2 O2 Mn4 132.7(3) . . . . ?
O2 Mn1 O11 C11 -10.4(6) . . . . ?
O1 Mn1 O11 C11 -93.8(6) . . . . ?
O52 Mn1 O11 C11 169.9(6) . . . . ?
O21 Mn1 O11 C11 85.4(6) . . . . ?
O42 Mn1 O11 C11 69.9(12) . . . . ?
Mn2 Mn1 O11 C11 -53.0(6) 10_565 . . . ?
Mn2 Mn1 O11 C11 3.1(7) . . . . ?
O2 Mn4 O12 C11 49.7(5) . . . . ?
O22 Mn4 O12 C11 -39.4(5) . . . . ?
O41 Mn4 O12 C11 142.4(5) . . . . ?
O71 Mn4 O12 C11 -154.7(11) . . . . ?
O71A Mn4 O12 C11 -161(3) . . . . ?
N72 Mn4 O12 C11 -125.5(6) . . . . ?
N72A Mn4 O12 C11 -128.2(11) . . . . ?
O2 Mn1 O21 C21 33.4(7) . . . . ?
O1 Mn1 O21 C21 110.1(11) . . . . ?
O52 Mn1 O21 C21 -154.9(6) . . . . ?
O11 Mn1 O21 C21 -65.7(6) . . . . ?
O42 Mn1 O21 C21 111.5(6) . . . . ?
Mn2 Mn1 O21 C21 35.9(7) 10_565 . . . ?
Mn2 Mn1 O21 C21 74.2(6) . . . . ?
O2 Mn4 O22 C21 -11.6(6) . . . . ?
O12 Mn4 O22 C21 79.0(6) . . . . ?
O41 Mn4 O22 C21 100(2) . . . . ?
O71 Mn4 O22 C21 -115.6(7) . . . . ?
O71A Mn4 O22 C21 -119.2(11) . . . . ?
N72 Mn4 O22 C21 166.4(7) . . . . ?
N72A Mn4 O22 C21 159.8(11) . . . . ?
O1 Mn2 O31 C31 -35.1(6) 10_565 . . . ?
O2 Mn2 O31 C31 -113(4) 10_565 . . . ?
O42 Mn2 O31 C31 144.5(6) . . . . ?
O2 Mn2 O31 C31 -132.1(6) . . . . ?
O3 Mn2 O31 C31 54.7(6) . . . . ?
Mn1 Mn2 O31 C31 -30.8(7) 10_565 . . . ?
Mn2 Mn2 O31 C31 -131.3(5) 10_565 . . . ?
Mn1 Mn2 O31 C31 -166.1(6) . . . . ?
O1 Mn3 O32 C31 -36.7(5) 10_565 . . . ?
O71 Mn3 O32 C31 58.8(6) . . . . ?
O61 Mn3 O32 C31 -129.7(5) . . . . ?
O71A Mn3 O32 C31 58.5(10) . . . . ?
N71 Mn3 O32 C31 144.0(6) . . . . ?
N71A Mn3 O32 C31 144.0(12) . . . . ?
O51 Mn3 O32 C31 113(6) . . . . ?
O2 Mn4 O41 C41 -29.3(6) . . . . ?
O22 Mn4 O41 C41 -141.2(19) . . . . ?
O12 Mn4 O41 C41 -119.6(5) . . . . ?
O71 Mn4 O41 C41 74.7(6) . . . . ?
O71A Mn4 O41 C41 78.1(10) . . . . ?
N72 Mn4 O41 C41 153.1(6) . . . . ?
N72A Mn4 O41 C41 159.4(11) . . . . ?
O1 Mn2 O42 C41 56(3) 10_565 . . 10_565 ?
O2 Mn2 O42 C41 67.1(5) 10_565 . . 10_565 ?
O31 Mn2 O42 C41 -116.0(5) . . . 10_565 ?
O2 Mn2 O42 C41 149.7(5) . . . 10_565 ?
O3 Mn2 O42 C41 -30.5(5) . . . 10_565 ?
Mn1 Mn2 O42 C41 59.5(6) 10_565 . . 10_565 ?
Mn2 Mn2 O42 C41 112.1(5) 10_565 . . 10_565 ?
Mn1 Mn2 O42 C41 152.2(6) . . . 10_565 ?
O1 Mn2 O42 Mn1 -96(3) 10_565 . . . ?
O2 Mn2 O42 Mn1 -85.08(17) 10_565 . . . ?
O31 Mn2 O42 Mn1 91.82(18) . . . . ?
O2 Mn2 O42 Mn1 -2.48(14) . . . . ?
O3 Mn2 O42 Mn1 177.31(15) . . . . ?
Mn1 Mn2 O42 Mn1 -92.65(17) 10_565 . . . ?
Mn2 Mn2 O42 Mn1 -40.05(11) 10_565 . . . ?
O2 Mn1 O42 C41 -146.4(6) . . . 10_565 ?
O1 Mn1 O42 C41 -64.4(5) . . . 10_565 ?
O52 Mn1 O42 C41 31.9(6) . . . 10_565 ?
O21 Mn1 O42 C41 115.9(6) . . . 10_565 ?
O11 Mn1 O42 C41 131.5(9) . . . 10_565 ?
Mn2 Mn1 O42 C41 -104.6(5) 10_565 . . 10_565 ?
Mn2 Mn1 O42 C41 -149.3(6) . . . 10_565 ?
O2 Mn1 O42 Mn2 2.96(17) . . . . ?
O1 Mn1 O42 Mn2 84.99(18) . . . . ?
O52 Mn1 O42 Mn2 -178.74(18) . . . . ?
O21 Mn1 O42 Mn2 -94.76(18) . . . . ?
O11 Mn1 O42 Mn2 -79.1(9) . . . . ?
Mn2 Mn1 O42 Mn2 44.78(13) 10_565 . . . ?
O1 Mn3 O51 C51 -51.4(5) 10_565 . . . ?
O71 Mn3 O51 C51 -147.0(6) . . . . ?
O61 Mn3 O51 C51 41.4(5) . . . . ?
O71A Mn3 O51 C51 -146.5(11) . . . . ?
N71 Mn3 O51 C51 127.8(7) . . . . ?
N71A Mn3 O51 C51 127.8(13) . . . . ?
O32 Mn3 O51 C51 159(5) . . . . ?
O2 Mn1 O52 C51 -34.3(16) . . . 10_565 ?
O1 Mn1 O52 C51 41.5(6) . . . 10_565 ?
O21 Mn1 O52 C51 -128.4(6) . . . 10_565 ?
O11 Mn1 O52 C51 144.2(6) . . . 10_565 ?
O42 Mn1 O52 C51 -46.0(6) . . . 10_565 ?
Mn2 Mn1 O52 C51 41.0(6) 10_565 . . 10_565 ?
Mn2 Mn1 O52 C51 -47.0(6) . . . 10_565 ?
O1 Mn3 O61 C61 -48.6(6) 10_565 . . . ?
O71 Mn3 O61 C61 164(2) . . . . ?
O71A Mn3 O61 C61 -175(4) . . . . ?
N71 Mn3 O61 C61 132.4(7) . . . . ?
N71A Mn3 O61 C61 133.8(13) . . . . ?
O32 Mn3 O61 C61 44.5(6) . . . . ?
O51 Mn3 O61 C61 -137.1(6) . . . . ?
Mn1 O11 C11 O12 8.4(10) . . . . ?
Mn1 O11 C11 C12 -173.2(4) . . . . ?
Mn4 O12 C11 O11 -34.1(9) . . . . ?
Mn4 O12 C11 C12 147.5(5) . . . . ?
O11 C11 C12 C17 2.8(10) . . . . ?
O12 C11 C12 C17 -178.6(6) . . . . ?
O11 C11 C12 C13 -175.4(6) . . . . ?
O12 C11 C12 C13 3.2(9) . . . . ?
C17 C12 C13 C14 0.8(11) . . . . ?
C11 C12 C13 C14 179.1(6) . . . . ?
C12 C13 C14 C15 0.6(12) . . . . ?
C13 C14 C15 C16 -1.5(13) . . . . ?
C14 C15 C16 C17 1.1(13) . . . . ?
C15 C16 C17 C12 0.3(13) . . . . ?
C13 C12 C17 C16 -1.3(12) . . . . ?
C11 C12 C17 C16 -179.5(7) . . . . ?
Mn1 O21 C21 O22 -4.7(11) . . . . ?
Mn1 O21 C21 C22 174.5(5) . . . . ?
Mn4 O22 C21 O21 -7.3(11) . . . . ?
Mn4 O22 C21 C22 173.5(5) . . . . ?
O21 C21 C22 C27 169.0(8) . . . . ?
O22 C21 C22 C27 -11.7(11) . . . . ?
O21 C21 C22 C23 -12.5(11) . . . . ?
O22 C21 C22 C23 166.8(7) . . . . ?
C27 C22 C23 C24 -1.4(15) . . . . ?
C21 C22 C23 C24 -179.9(9) . . . . ?
C22 C23 C24 C25 -0.9(17) . . . . ?
C23 C24 C25 C26 2(2) . . . . ?
C24 C25 C26 C27 0(2) . . . . ?
C23 C22 C27 C26 2.9(14) . . . . ?
C21 C22 C27 C26 -178.7(9) . . . . ?
C25 C26 C27 C22 -2.1(17) . . . . ?
Mn3 O32 C31 O31 11.3(9) . . . . ?
Mn3 O32 C31 C32 -167.1(4) . . . . ?
Mn2 O31 C31 O32 33.6(10) . . . . ?
Mn2 O31 C31 C32 -147.9(5) . . . . ?
O32 C31 C32 C33 -164.2(7) . . . . ?
O31 C31 C32 C33 17.2(10) . . . . ?
O32 C31 C32 C37 16.1(10) . . . . ?
O31 C31 C32 C37 -162.5(7) . . . . ?
C37 C32 C33 C34 0.1(12) . . . . ?
C31 C32 C33 C34 -179.6(7) . . . . ?
C32 C33 C34 C35 2.0(13) . . . . ?
C33 C34 C35 C36 -2.7(14) . . . . ?
C34 C35 C36 C37 1.4(13) . . . . ?
C33 C32 C37 C36 -1.4(11) . . . . ?
C31 C32 C37 C36 178.2(7) . . . . ?
C35 C36 C37 C32 0.6(13) . . . . ?
Mn4 O41 C41 O42 20.4(10) . . . 10_565 ?
Mn4 O41 C41 C42 -160.9(4) . . . . ?
O41 C41 C42 C47 1.4(10) . . . . ?
O42 C41 C42 C47 -179.8(6) 10_565 . . . ?
O41 C41 C42 C43 -178.2(6) . . . . ?
O42 C41 C42 C43 0.6(10) 10_565 . . . ?
C47 C42 C43 C44 -0.4(11) . . . . ?
C41 C42 C43 C44 179.2(7) . . . . ?
C42 C43 C44 C45 2.0(11) . . . . ?
C43 C44 C45 C46 -4.0(11) . . . . ?
C44 C45 C46 C47 4.5(12) . . . . ?
C43 C42 C47 C46 0.7(11) . . . . ?
C41 C42 C47 C46 -178.9(7) . . . . ?
C45 C46 C47 C42 -2.9(11) . . . . ?
Mn3 O51 C51 O52 32.5(9) . . . 10_565 ?
Mn3 O51 C51 C52 -145.4(5) . . . . ?
O51 C51 C52 C53 173.7(7) . . . . ?
O52 C51 C52 C53 -4.4(10) 10_565 . . . ?
O51 C51 C52 C57 -9.6(10) . . . . ?
O52 C51 C52 C57 172.3(6) 10_565 . . . ?
C57 C52 C53 C54 -0.3(11) . . . . ?
C51 C52 C53 C54 176.3(7) . . . . ?
C52 C53 C54 C55 -2.4(11) . . . . ?
C53 C54 C55 C56 4.4(13) . . . . ?
C54 C55 C56 C57 -3.4(14) . . . . ?
C55 C56 C57 C52 0.4(13) . . . . ?
C53 C52 C57 C56 1.4(11) . . . . ?
C51 C52 C57 C56 -175.3(7) . . . . ?
Mn3 O61 C61 O62 -12.4(11) . . . . ?
Mn3 O61 C61 C62 171.0(4) . . . . ?
O62 C61 C62 C63 -27.9(10) . . . . ?
O61 C61 C62 C63 148.8(6) . . . . ?
O62 C61 C62 C67 150.7(7) . . . . ?
O61 C61 C62 C67 -32.6(9) . . . . ?
C67 C62 C63 C64 1.6(11) . . . . ?
C61 C62 C63 C64 -179.8(7) . . . . ?
C62 C63 C64 C65 -1.8(12) . . . . ?
C63 C64 C65 C66 -0.5(12) . . . . ?
C64 C65 C66 C67 3.1(12) . . . . ?
C65 C66 C67 C62 -3.3(11) . . . . ?
C63 C62 C67 C66 0.9(10) . . . . ?
C61 C62 C67 C66 -177.6(7) . . . . ?
N72 C73 C74 O71 -59.8(12) . . . . ?
N72 C73 C74 C75 -176.6(9) . . . . ?
O71 C74 C75 N71 53.7(13) . . . . ?
C73 C74 C75 N71 171.7(11) . . . . ?
C75 C74 O71 Mn3 -42.1(10) . . . . ?
C73 C74 O71 Mn3 -159.9(7) . . . . ?
C75 C74 O71 Mn4 154.1(7) . . . . ?
C73 C74 O71 Mn4 36.3(10) . . . . ?
O1 Mn3 O71 C74 -162.7(7) 10_565 . . . ?
O61 Mn3 O71 C74 -16(3) . . . . ?
O71A Mn3 O71 C74 -79(14) . . . . ?
N71 Mn3 O71 C74 16.2(8) . . . . ?
N71A Mn3 O71 C74 14.9(14) . . . . ?
O32 Mn3 O71 C74 104.6(8) . . . . ?
O51 Mn3 O71 C74 -74.0(8) . . . . ?
O1 Mn3 O71 Mn4 -4.4(8) 10_565 . . . ?
O61 Mn3 O71 Mn4 142.7(17) . . . . ?
O71A Mn3 O71 Mn4 79(14) . . . . ?
N71 Mn3 O71 Mn4 174.5(9) . . . . ?
N71A Mn3 O71 Mn4 173.1(14) . . . . ?
O32 Mn3 O71 Mn4 -97.2(8) . . . . ?
O51 Mn3 O71 Mn4 84.3(8) . . . . ?
O2 Mn4 O71 C74 175.5(7) . . . . ?
O22 Mn4 O71 C74 -94.2(7) . . . . ?
O12 Mn4 O71 C74 20.8(17) . . . . ?
O41 Mn4 O71 C74 82.9(7) . . . . ?
O71A Mn4 O71 C74 44(12) . . . . ?
N72 Mn4 O71 C74 -9.1(7) . . . . ?
N72A Mn4 O71 C74 -5.5(12) . . . . ?
O2 Mn4 O71 Mn3 17.0(9) . . . . ?
O22 Mn4 O71 Mn3 107.3(8) . . . . ?
O12 Mn4 O71 Mn3 -137.7(8) . . . . ?
O41 Mn4 O71 Mn3 -75.6(8) . . . . ?
O71A Mn4 O71 Mn3 -114(12) . . . . ?
N72 Mn4 O71 Mn3 -167.5(9) . . . . ?
N72A Mn4 O71 Mn3 -164.0(13) . . . . ?
C74 C75 N71 C76 -162.0(12) . . . . ?
C74 C75 N71 C77 84.5(15) . . . . ?
C74 C75 N71 Mn3 -38.3(11) . . . . ?
O1 Mn3 N71 C75 137(20) 10_565 . . . ?
O71 Mn3 N71 C75 13.2(9) . . . . ?
O61 Mn3 N71 C75 -171.9(9) . . . . ?
O71A Mn3 N71 C75 18.4(13) . . . . ?
N71A Mn3 N71 C75 103(66) . . . . ?
O32 Mn3 N71 C75 -76.0(8) . . . . ?
O51 Mn3 N71 C75 103.1(9) . . . . ?
O1 Mn3 N71 C76 -104(20) 10_565 . . . ?
O71 Mn3 N71 C76 132.5(10) . . . . ?
O61 Mn3 N71 C76 -52.6(10) . . . . ?
O71A Mn3 N71 C76 137.7(14) . . . . ?
N71A Mn3 N71 C76 -138(66) . . . . ?
O32 Mn3 N71 C76 43.3(10) . . . . ?
O51 Mn3 N71 C76 -137.6(10) . . . . ?
O1 Mn3 N71 C77 15(21) 10_565 . . . ?
O71 Mn3 N71 C77 -109.1(10) . . . . ?
O61 Mn3 N71 C77 65.7(9) . . . . ?
O71A Mn3 N71 C77 -103.9(13) . . . . ?
N71A Mn3 N71 C77 -20(65) . . . . ?
O32 Mn3 N71 C77 161.7(9) . . . . ?
O51 Mn3 N71 C77 -19.3(9) . . . . ?
C74 C73 N72 C71 -73.1(13) . . . . ?
C74 C73 N72 C72 167.3(10) . . . . ?
C74 C73 N72 Mn4 47.9(10) . . . . ?
O2 Mn4 N72 C73 98(3) . . . . ?
O22 Mn4 N72 C73 74.7(7) . . . . ?
O12 Mn4 N72 C73 166.7(7) . . . . ?
O41 Mn4 N72 C73 -109.8(7) . . . . ?
O71 Mn4 N72 C73 -21.2(7) . . . . ?
O71A Mn4 N72 C73 -25.6(12) . . . . ?
N72A Mn4 N72 C73 -172(11) . . . . ?
O2 Mn4 N72 C71 -140(3) . . . . ?
O22 Mn4 N72 C71 -163.1(7) . . . . ?
O12 Mn4 N72 C71 -71.0(7) . . . . ?
O41 Mn4 N72 C71 12.4(7) . . . . ?
O71 Mn4 N72 C71 101.0(8) . . . . ?
O71A Mn4 N72 C71 96.6(12) . . . . ?
N72A Mn4 N72 C71 -50(10) . . . . ?
O2 Mn4 N72 C72 -20(3) . . . . ?
O22 Mn4 N72 C72 -43.1(7) . . . . ?
O12 Mn4 N72 C72 48.9(7) . . . . ?
O41 Mn4 N72 C72 132.4(7) . . . . ?
O71 Mn4 N72 C72 -139.0(7) . . . . ?
O71A Mn4 N72 C72 -143.4(12) . . . . ?
N72A Mn4 N72 C72 70(10) . . . . ?
N72A C73A C74A O71A 60(5) . . . . ?
N72A C73A C74A C75A 173(4) . . . . ?
O71A C74A C75A N71A -47(5) . . . . ?
C73A C74A C75A N71A -159(4) . . . . ?
C73A C74A O71A Mn3 150(2) . . . . ?
C75A C74A O71A Mn3 30(4) . . . . ?
C73A C74A O71A Mn4 -41(4) . . . . ?
C75A C74A O71A Mn4 -161(2) . . . . ?
O1 Mn3 O71A C74A 173(3) 10_565 . . . ?
O71 Mn3 O71A C74A 76(13) . . . . ?
O61 Mn3 O71A C74A -62(6) . . . . ?
N71 Mn3 O71A C74A -9(3) . . . . ?
N71A Mn3 O71A C74A -10(3) . . . . ?
O32 Mn3 O71A C74A 79(3) . . . . ?
O51 Mn3 O71A C74A -99(3) . . . . ?
O1 Mn3 O71A Mn4 7(2) 10_565 . . . ?
O71 Mn3 O71A Mn4 -89(14) . . . . ?
O61 Mn3 O71A Mn4 133(3) . . . . ?
N71 Mn3 O71A Mn4 -174(2) . . . . ?
N71A Mn3 O71A Mn4 -175(3) . . . . ?
O32 Mn3 O71A Mn4 -86(2) . . . . ?
O51 Mn3 O71A Mn4 96(2) . . . . ?
O2 Mn4 O71A C74A -161(3) . . . . ?
O22 Mn4 O71A C74A -69(3) . . . . ?
O12 Mn4 O71A C74A 51(4) . . . . ?
O41 Mn4 O71A C74A 108(3) . . . . ?
O71 Mn4 O71A C74A -111(13) . . . . ?
N72 Mn4 O71A C74A 15(3) . . . . ?
N72A Mn4 O71A C74A 19(3) . . . . ?
O2 Mn4 O71A Mn3 4(2) . . . . ?
O22 Mn4 O71A Mn3 96(2) . . . . ?
O12 Mn4 O71A Mn3 -143.8(14) . . . . ?
O41 Mn4 O71A Mn3 -87(2) . . . . ?
O71 Mn4 O71A Mn3 54(11) . . . . ?
N72 Mn4 O71A Mn3 180(2) . . . . ?
N72A Mn4 O71A Mn3 -176(3) . . . . ?
C74A C75A N71A C76A -86(5) . . . . ?
C74A C75A N71A C77A 168(3) . . . . ?
C74A C75A N71A Mn3 38(4) . . . . ?
O1 Mn3 N71A C75A 86(27) 10_565 . . . ?
O71 Mn3 N71A C75A -20(2) . . . . ?
O61 Mn3 N71A C75A 155(2) . . . . ?
O71A Mn3 N71A C75A -15(3) . . . . ?
N71 Mn3 N71A C75A -111(66) . . . . ?
O32 Mn3 N71A C75A -109(2) . . . . ?
O51 Mn3 N71A C75A 70(2) . . . . ?
O1 Mn3 N71A C76A -157(24) 10_565 . . . ?
O71 Mn3 N71A C76A 96(3) . . . . ?
O61 Mn3 N71A C76A -89(3) . . . . ?
O71A Mn3 N71A C76A 101(3) . . . . ?
N71 Mn3 N71A C76A 6(63) . . . . ?
O32 Mn3 N71A C76A 7(3) . . . . ?
O51 Mn3 N71A C76A -174(3) . . . . ?
O1 Mn3 N71A C77A -38(29) 10_565 . . . ?
O71 Mn3 N71A C77A -144(3) . . . . ?
O61 Mn3 N71A C77A 31(3) . . . . ?
O71A Mn3 N71A C77A -139(3) . . . . ?
N71 Mn3 N71A C77A 125(67) . . . . ?
O32 Mn3 N71A C77A 127(3) . . . . ?
O51 Mn3 N71A C77A -54(3) . . . . ?
C74A C73A N72A C71A -165(4) . . . . ?
C74A C73A N72A C72A 73(5) . . . . ?
C74A C73A N72A Mn4 -42(4) . . . . ?
O2 Mn4 N72A C71A -56(8) . . . . ?
O22 Mn4 N72A C71A -134(3) . . . . ?
O12 Mn4 N72A C71A -42(3) . . . . ?
O41 Mn4 N72A C71A 42(3) . . . . ?
O71 Mn4 N72A C71A 131(3) . . . . ?
O71A Mn4 N72A C71A 127(3) . . . . ?
N72 Mn4 N72A C71A 159(12) . . . . ?
O2 Mn4 N72A C72A 75(7) . . . . ?
O22 Mn4 N72A C72A -3(3) . . . . ?
O12 Mn4 N72A C72A 89(3) . . . . ?
O41 Mn4 N72A C72A 173(3) . . . . ?
O71 Mn4 N72A C72A -98(3) . . . . ?
O71A Mn4 N72A C72A -102(3) . . . . ?
N72 Mn4 N72A C72A -69(10) . . . . ?
O2 Mn4 N72A C73A -172(5) . . . . ?
O22 Mn4 N72A C73A 110(2) . . . . ?
O12 Mn4 N72A C73A -158(2) . . . . ?
O41 Mn4 N72A C73A -74(2) . . . . ?
O71 Mn4 N72A C73A 15(2) . . . . ?
O71A Mn4 N72A C73A 11(2) . . . . ?
N72 Mn4 N72A C73A 44(9) . . . . ?

loop_
_platon_squeeze_void_nr
_platon_squeeze_void_average_x
_platon_squeeze_void_average_y
_platon_squeeze_void_average_z
_platon_squeeze_void_volume
_platon_squeeze_void_count_electrons
1 -0.024 -0.015 0.000 7478.7 893.9
2 0.000 0.000 0.360 13.9 6.5
3 0.000 0.000 0.503 15.6 7.0
4 0.000 0.000 0.642 13.9 7.3
5 0.333 0.667 0.026 13.1 6.2
6 0.333 0.667 0.307 14.2 7.4
7 0.333 0.667 0.167 16.1 7.3
8 0.667 0.333 0.693 13.3 6.3
9 0.667 0.333 0.974 13.5 7.2
10 0.667 0.333 0.833 16.7 7.4
